data_4336108
loop_
_publ_author_name
'Jian Zhang'
'Zuowei Xie'

_publ_section_title
;
 Reaction of 13-Vertex Carborane \m-1,2-(CH2)4-1,2-C2B11H11 with
 Nucleophiles: Linkage Effect on Product Formation
;
_journal_name_full 'Inorganic Chemistry'
_journal_page_first 10677
_journal_page_last 10684
_journal_paper_doi 10.1021/ic401744h
_journal_volume 52
_journal_year 2013
_chemical_formula_sum 'C44 H55 B11 N2 P2'
_chemical_formula_weight 792.75
_chemical_name_systematic
; 
 ? 
;
_space_group_IT_number 14
_symmetry_cell_setting monoclinic
_symmetry_space_group_name_Hall '-P 2ybc'
_symmetry_space_group_name_H-M 'P 1 21/c 1'
_atom_sites_solution_hydrogens geom
_atom_sites_solution_primary direct
_atom_sites_solution_secondary difmap
_audit_creation_method SHELXL-97
_cell_angle_alpha 90.00
_cell_angle_beta 100.747(2)
_cell_angle_gamma 90.00
_cell_formula_units_Z 4
_cell_length_a 13.3528(12)
_cell_length_b 9.1868(9)
_cell_length_c 37.516(4)
_cell_measurement_reflns_used 2138
_cell_measurement_temperature 296(2)
_cell_measurement_theta_max 15
_cell_measurement_theta_min 15
_cell_volume 4521.3(8)
_computing_cell_refinement 'BRUKER KAPPA APEXII DUO DIFFRACTOMETER'
_computing_data_collection 'BRUKER KAPPA APEXII DUO DIFFRACTOMETER'
_computing_data_reduction 'BRUKER KAPPA APEXII DUO DIFFRACTOMETER'
_computing_molecular_graphics 'SIEMENS SHELXTL'
_computing_publication_material 'SIEMENS SHELXTL'
_computing_structure_refinement 'SHELXL-97 (Sheldrick, 2008)'
_computing_structure_solution 'SHELXS-97 (Sheldrick, 2008)'
_diffrn_ambient_temperature 296(2)
_diffrn_measured_fraction_theta_full 0.989
_diffrn_measured_fraction_theta_max 0.989
_diffrn_measurement_device_type 'BRUKER KAPPA APEXII DUO DIFFRACTOMETER'
_diffrn_measurement_method 'PHI & OMEGA SCAN'
_diffrn_radiation_monochromator graphite
_diffrn_radiation_source 'fine-focus sealed tube'
_diffrn_radiation_type MoK\a
_diffrn_radiation_wavelength 0.71073
_diffrn_reflns_av_R_equivalents 0.0470
_diffrn_reflns_av_sigmaI/netI 0.0351
_diffrn_reflns_limit_h_max 17
_diffrn_reflns_limit_h_min -16
_diffrn_reflns_limit_k_max 12
_diffrn_reflns_limit_k_min -12
_diffrn_reflns_limit_l_max 49
_diffrn_reflns_limit_l_min -49
_diffrn_reflns_number 52309
_diffrn_reflns_theta_full 28.07
_diffrn_reflns_theta_max 28.07
_diffrn_reflns_theta_min 1.10
_exptl_absorpt_coefficient_mu 0.130
_exptl_absorpt_correction_T_max 0.7456
_exptl_absorpt_correction_T_min 0.6238
_exptl_absorpt_correction_type multi-scan
_exptl_crystal_colour colourless
_exptl_crystal_density_diffrn 1.165
_exptl_crystal_description block
_exptl_crystal_F_000 1672
_exptl_crystal_size_max 0.50
_exptl_crystal_size_mid 0.40
_exptl_crystal_size_min 0.30
_refine_diff_density_max 0.452
_refine_diff_density_min -0.433
_refine_diff_density_rms 0.063
_refine_ls_extinction_method none
_refine_ls_goodness_of_fit_ref 1.238
_refine_ls_hydrogen_treatment riding
_refine_ls_matrix_type full
_refine_ls_number_parameters 532
_refine_ls_number_reflns 10877
_refine_ls_number_restraints 0
_refine_ls_restrained_S_all 1.238
_refine_ls_R_factor_all 0.1029
_refine_ls_R_factor_gt 0.0892
_refine_ls_shift/su_max 0.000
_refine_ls_shift/su_mean 0.000
_refine_ls_structure_factor_coef Fsqd
_refine_ls_weighting_details 'calc w=1/[\s^2^(Fo^2^)+(0.0236P)^2^+9.2466P] where P=(Fo^2^+2Fc^2^)/3'
_refine_ls_weighting_scheme calc
_refine_ls_wR_factor_gt 0.1931
_refine_ls_wR_factor_ref 0.1996
_reflns_number_gt 9121
_reflns_number_total 10877
_reflns_threshold_expression >2sigma(I)
_cod_data_source_file ic401744h_si_002_4.cif
_cod_data_source_block '[3][PPN]'
_cod_database_code 4336108

loop_
_symmetry_equiv_pos_as_xyz
'x, y, z'
'-x, y+1/2, -z+1/2'
'-x, -y, -z'
'x, -y-1/2, z-1/2'

loop_
_atom_site_label
_atom_site_type_symbol
_atom_site_fract_x
_atom_site_fract_y
_atom_site_fract_z
_atom_site_U_iso_or_equiv
_atom_site_adp_type
_atom_site_occupancy
_atom_site_symmetry_multiplicity
_atom_site_calc_flag
_atom_site_refinement_flags
N1 N 0.7726(3) 0.4034(4) 0.15637(10) 0.0536(8) Uani 1 1 d .
N2 N 0.2041(2) 0.2086(3) 0.12910(7) 0.0338(6) Uani 1 1 d .
P1 P 0.20502(6) 0.27800(9) 0.09020(2) 0.02836(17) Uani 1 1 d .
P2 P 0.24311(7) 0.23925(9) 0.17080(2) 0.03212(19) Uani 1 1 d .
C21 C 0.2179(2) 0.4730(3) 0.08947(8) 0.0332(7) Uani 1 1 d .
C22 C 0.1372(3) 0.5567(4) 0.09668(10) 0.0426(8) Uani 1 1 d .
H22A H 0.0788 0.5112 0.1013 0.051 Uiso 1 1 calc R
C23 C 0.1431(3) 0.7068(4) 0.09710(12) 0.0556(10) Uani 1 1 d .
H23A H 0.0890 0.7620 0.1020 0.067 Uiso 1 1 calc R
C24 C 0.2303(4) 0.7748(4) 0.09008(12) 0.0597(12) Uani 1 1 d .
H24A H 0.2344 0.8759 0.0902 0.072 Uiso 1 1 calc R
C25 C 0.3102(4) 0.6930(5) 0.08297(12) 0.0574(11) Uani 1 1 d .
H25A H 0.3687 0.7391 0.0785 0.069 Uiso 1 1 calc R
C26 C 0.3048(3) 0.5417(4) 0.08241(10) 0.0433(8) Uani 1 1 d .
H26A H 0.3590 0.4870 0.0773 0.052 Uiso 1 1 calc R
C27 C 0.3046(3) 0.1943(4) 0.07049(9) 0.0355(7) Uani 1 1 d .
C28 C 0.4033(3) 0.1896(4) 0.09113(10) 0.0450(8) Uani 1 1 d .
H28A H 0.4177 0.2362 0.1135 0.054 Uiso 1 1 calc R
C29 C 0.4794(3) 0.1159(5) 0.07827(12) 0.0569(11) Uani 1 1 d .
H29A H 0.5448 0.1118 0.0921 0.068 Uiso 1 1 calc R
C30 C 0.4581(4) 0.0484(5) 0.04485(13) 0.0640(13) Uani 1 1 d .
H30A H 0.5089 -0.0034 0.0364 0.077 Uiso 1 1 calc R
C31 C 0.3620(4) 0.0574(5) 0.02396(13) 0.0631(12) Uani 1 1 d .
H31A H 0.3488 0.0138 0.0012 0.076 Uiso 1 1 calc R
C32 C 0.2848(3) 0.1307(5) 0.03645(11) 0.0500(9) Uani 1 1 d .
H32A H 0.2201 0.1371 0.0221 0.060 Uiso 1 1 calc R
C33 C 0.0872(2) 0.2359(3) 0.06037(8) 0.0330(6) Uani 1 1 d .
C34 C 0.0623(3) 0.3083(4) 0.02735(9) 0.0425(8) Uani 1 1 d .
H34A H 0.1036 0.3833 0.0218 0.051 Uiso 1 1 calc R
C35 C -0.0243(3) 0.2690(5) 0.00259(11) 0.0530(10) Uani 1 1 d .
H35A H -0.0404 0.3170 -0.0196 0.064 Uiso 1 1 calc R
C36 C -0.0860(3) 0.1600(5) 0.01070(12) 0.0564(11) Uani 1 1 d .
H36A H -0.1438 0.1339 -0.0060 0.068 Uiso 1 1 calc R
C37 C -0.0629(3) 0.0887(5) 0.04353(12) 0.0584(11) Uani 1 1 d .
H37A H -0.1059 0.0161 0.0492 0.070 Uiso 1 1 calc R
C38 C 0.0244(3) 0.1249(4) 0.06814(10) 0.0438(8) Uani 1 1 d .
H38A H 0.0409 0.0746 0.0899 0.053 Uiso 1 1 calc R
C39 C 0.3708(3) 0.1737(4) 0.18747(9) 0.0390(7) Uani 1 1 d .
C40 C 0.4354(3) 0.2397(6) 0.21615(12) 0.0629(12) Uani 1 1 d .
H40A H 0.4141 0.3228 0.2267 0.075 Uiso 1 1 calc R
C41 C 0.5313(4) 0.1832(7) 0.22917(15) 0.0833(17) Uani 1 1 d .
H41A H 0.5741 0.2290 0.2483 0.100 Uiso 1 1 calc R
C42 C 0.5631(4) 0.0618(7) 0.21422(17) 0.0815(18) Uani 1 1 d .
H42A H 0.6277 0.0245 0.2232 0.098 Uiso 1 1 calc R
C43 C 0.5012(4) -0.0068(6) 0.18602(15) 0.0704(14) Uani 1 1 d .
H43A H 0.5238 -0.0902 0.1759 0.084 Uiso 1 1 calc R
C44 C 0.4039(3) 0.0482(4) 0.17242(11) 0.0490(9) Uani 1 1 d .
H44A H 0.3616 0.0012 0.1534 0.059 Uiso 1 1 calc R
C45 C 0.2402(3) 0.4285(4) 0.18320(9) 0.0407(8) Uani 1 1 d .
C46 C 0.1583(4) 0.4835(5) 0.19658(14) 0.0653(12) Uani 1 1 d .
H46A H 0.1074 0.4216 0.2014 0.078 Uiso 1 1 calc R
C47 C 0.1528(5) 0.6329(6) 0.20272(18) 0.0904(19) Uani 1 1 d .
H47A H 0.0977 0.6707 0.2116 0.108 Uiso 1 1 calc R
C48 C 0.2272(5) 0.7232(5) 0.19587(16) 0.0846(17) Uani 1 1 d .
H48A H 0.2229 0.8225 0.2002 0.101 Uiso 1 1 calc R
C49 C 0.3081(4) 0.6698(5) 0.18269(13) 0.0679(14) Uani 1 1 d .
H49A H 0.3587 0.7328 0.1780 0.082 Uiso 1 1 calc R
C50 C 0.3157(3) 0.5215(4) 0.17610(10) 0.0496(9) Uani 1 1 d .
H50A H 0.3709 0.4853 0.1670 0.060 Uiso 1 1 calc R
C51 C 0.1634(3) 0.1403(4) 0.19603(9) 0.0371(7) Uani 1 1 d .
C52 C 0.1947(4) 0.1188(5) 0.23342(10) 0.0565(11) Uani 1 1 d .
H52A H 0.2565 0.1567 0.2453 0.068 Uiso 1 1 calc R
C53 C 0.1335(4) 0.0411(6) 0.25271(11) 0.0671(13) Uani 1 1 d .
H53A H 0.1532 0.0296 0.2777 0.081 Uiso 1 1 calc R
C54 C 0.0435(4) -0.0193(5) 0.23491(12) 0.0634(12) Uani 1 1 d .
H54A H 0.0039 -0.0743 0.2478 0.076 Uiso 1 1 calc R
C55 C 0.0122(3) 0.0014(5) 0.19843(12) 0.0581(11) Uani 1 1 d .
H55A H -0.0497 -0.0368 0.1867 0.070 Uiso 1 1 calc R
C56 C 0.0726(3) 0.0792(4) 0.17885(10) 0.0448(8) Uani 1 1 d .
H56A H 0.0518 0.0903 0.1539 0.054 Uiso 1 1 calc R
C1 C 0.7577(3) 0.5692(4) 0.07563(10) 0.0430(8) Uani 1 1 d .
C2 C 0.6629(3) 0.4906(4) 0.08361(11) 0.0458(8) Uani 1 1 d .
H2A H 0.6868 0.4018 0.0970 0.055 Uiso 1 1 calc R
C11 C 0.8029(4) 0.4863(5) 0.04731(11) 0.0587(11) Uani 1 1 d .
H11A H 0.8575 0.5436 0.0406 0.070 Uiso 1 1 calc R
H11B H 0.8322 0.3960 0.0579 0.070 Uiso 1 1 calc R
C12 C 0.7254(4) 0.4521(6) 0.01352(12) 0.0722(14) Uani 1 1 d .
H12A H 0.7582 0.3990 -0.0035 0.087 Uiso 1 1 calc R
H12B H 0.6986 0.5421 0.0020 0.087 Uiso 1 1 calc R
C13 C 0.6386(4) 0.3618(6) 0.02277(13) 0.0772(16) Uani 1 1 d .
H13A H 0.6648 0.2697 0.0332 0.093 Uiso 1 1 calc R
H13B H 0.5894 0.3416 0.0008 0.093 Uiso 1 1 calc R
C14 C 0.5866(4) 0.4428(5) 0.04955(13) 0.0641(12) Uani 1 1 d .
H14A H 0.5353 0.3803 0.0568 0.077 Uiso 1 1 calc R
H14B H 0.5524 0.5280 0.0378 0.077 Uiso 1 1 calc R
C15 C 0.8652(4) 0.3193(6) 0.15762(16) 0.0829(16) Uani 1 1 d .
H15A H 0.9156 0.3784 0.1494 0.124 Uiso 1 1 calc R
H15B H 0.8507 0.2355 0.1422 0.124 Uiso 1 1 calc R
H15C H 0.8904 0.2884 0.1821 0.124 Uiso 1 1 calc R
C16 C 0.6918(4) 0.3235(6) 0.16834(15) 0.0805(16) Uani 1 1 d .
H16A H 0.6330 0.3849 0.1669 0.121 Uiso 1 1 calc R
H16B H 0.7141 0.2926 0.1930 0.121 Uiso 1 1 calc R
H16C H 0.6745 0.2398 0.1531 0.121 Uiso 1 1 calc R
B1 B 0.7396(4) 0.8569(5) 0.14103(14) 0.0530(11) Uani 1 1 d .
H1 H 0.7411 0.9504 0.1595 0.064 Uiso 1 1 calc R
B2 B 0.7194(4) 0.8823(5) 0.09349(14) 0.0518(11) Uani 1 1 d .
H2 H 0.7088 0.9921 0.0817 0.062 Uiso 1 1 calc R
B3 B 0.8389(4) 0.8216(5) 0.11678(13) 0.0501(11) Uani 1 1 d .
H3 H 0.9072 0.8906 0.1196 0.060 Uiso 1 1 calc R
B4 B 0.8219(3) 0.7047(5) 0.15224(12) 0.0446(9) Uani 1 1 d .
H4 H 0.8815 0.7028 0.1768 0.054 Uiso 1 1 calc R
B5 B 0.6861(3) 0.6885(5) 0.15168(13) 0.0458(10) Uani 1 1 d .
H5 H 0.6524 0.6761 0.1761 0.055 Uiso 1 1 calc R
B6 B 0.6258(4) 0.7930(5) 0.11370(14) 0.0525(11) Uani 1 1 d .
H6 H 0.5517 0.8457 0.1135 0.063 Uiso 1 1 calc R
B7 B 0.7849(4) 0.7475(5) 0.07391(12) 0.0479(10) Uani 1 1 d .
H7 H 0.8142 0.7750 0.0492 0.057 Uiso 1 1 calc R
B8 B 0.8461(3) 0.6241(5) 0.11109(12) 0.0428(9) Uani 1 1 d .
H8 H 0.9143 0.5574 0.1107 0.051 Uiso 1 1 calc R
B9 B 0.7585(3) 0.5444(5) 0.14177(11) 0.0418(9) Uani 1 1 d .
B10 B 0.6176(3) 0.5967(5) 0.11164(13) 0.0448(9) Uani 1 1 d .
H10 H 0.5467 0.5349 0.1110 0.054 Uiso 1 1 calc R
B11 B 0.6514(4) 0.7336(5) 0.07184(13) 0.0504(11) Uani 1 1 d .
H11 H 0.5938 0.7421 0.0468 0.060 Uiso 1 1 calc R

loop_
_atom_site_aniso_label
_atom_site_aniso_U_11
_atom_site_aniso_U_22
_atom_site_aniso_U_33
_atom_site_aniso_U_23
_atom_site_aniso_U_13
_atom_site_aniso_U_12
N1 0.060(2) 0.0408(18) 0.060(2) 0.0142(15) 0.0107(16) 0.0046(16)
N2 0.0400(15) 0.0294(14) 0.0318(13) 0.0022(11) 0.0056(11) -0.0025(11)
P1 0.0287(4) 0.0253(4) 0.0308(4) 0.0019(3) 0.0048(3) 0.0007(3)
P2 0.0389(4) 0.0258(4) 0.0309(4) -0.0006(3) 0.0045(3) 0.0023(3)
C21 0.0348(17) 0.0290(15) 0.0338(15) 0.0028(13) 0.0013(12) 0.0001(13)
C22 0.0359(18) 0.0365(18) 0.054(2) 0.0029(16) 0.0035(15) 0.0058(15)
C23 0.063(3) 0.035(2) 0.064(3) -0.0016(18) 0.001(2) 0.0118(19)
C24 0.082(3) 0.0266(18) 0.063(3) 0.0073(18) -0.005(2) -0.001(2)
C25 0.069(3) 0.043(2) 0.058(2) 0.0070(19) 0.006(2) -0.022(2)
C26 0.0402(19) 0.0406(19) 0.049(2) 0.0017(16) 0.0074(15) -0.0063(15)
C27 0.0407(18) 0.0302(16) 0.0381(16) 0.0062(13) 0.0142(14) 0.0026(13)
C28 0.042(2) 0.047(2) 0.048(2) 0.0093(16) 0.0113(15) 0.0107(16)
C29 0.044(2) 0.061(3) 0.069(3) 0.020(2) 0.0203(19) 0.020(2)
C30 0.065(3) 0.058(3) 0.080(3) 0.009(2) 0.042(2) 0.023(2)
C31 0.073(3) 0.060(3) 0.065(3) -0.013(2) 0.033(2) 0.007(2)
C32 0.049(2) 0.054(2) 0.049(2) -0.0066(18) 0.0152(17) 0.0016(18)
C33 0.0337(16) 0.0289(15) 0.0351(15) -0.0021(13) 0.0035(12) -0.0007(13)
C34 0.0380(19) 0.044(2) 0.0424(18) 0.0065(15) -0.0004(14) -0.0049(15)
C35 0.057(2) 0.052(2) 0.0426(19) 0.0038(18) -0.0091(17) 0.0001(19)
C36 0.048(2) 0.054(2) 0.059(2) -0.010(2) -0.0113(19) -0.0066(19)
C37 0.052(2) 0.055(3) 0.066(3) -0.002(2) 0.003(2) -0.024(2)
C38 0.049(2) 0.0395(19) 0.0411(18) 0.0046(15) 0.0049(15) -0.0091(16)
C39 0.0373(18) 0.0407(19) 0.0375(17) 0.0076(14) 0.0033(14) 0.0054(15)
C40 0.060(3) 0.067(3) 0.055(2) -0.004(2) -0.009(2) 0.006(2)
C41 0.055(3) 0.102(5) 0.080(3) 0.017(3) -0.021(3) -0.002(3)
C42 0.043(3) 0.097(4) 0.100(4) 0.054(4) 0.002(3) 0.014(3)
C43 0.067(3) 0.063(3) 0.089(4) 0.035(3) 0.034(3) 0.028(2)
C44 0.050(2) 0.045(2) 0.054(2) 0.0093(17) 0.0119(17) 0.0099(17)
C45 0.052(2) 0.0270(16) 0.0392(17) -0.0028(13) -0.0003(15) 0.0048(15)
C46 0.073(3) 0.040(2) 0.088(3) -0.008(2) 0.029(3) 0.009(2)
C47 0.107(5) 0.049(3) 0.122(5) -0.019(3) 0.039(4) 0.022(3)
C48 0.119(5) 0.035(2) 0.092(4) -0.017(3) 0.001(3) 0.012(3)
C49 0.093(4) 0.037(2) 0.061(3) 0.004(2) -0.017(3) -0.015(2)
C50 0.059(2) 0.040(2) 0.045(2) -0.0032(16) -0.0037(17) -0.0040(18)
C51 0.047(2) 0.0319(17) 0.0338(16) 0.0013(13) 0.0123(14) 0.0002(14)
C52 0.079(3) 0.058(3) 0.0319(18) -0.0034(17) 0.0089(18) -0.009(2)
C53 0.100(4) 0.071(3) 0.036(2) 0.004(2) 0.024(2) -0.006(3)
C54 0.086(3) 0.056(3) 0.059(3) 0.005(2) 0.040(2) -0.008(2)
C55 0.057(3) 0.059(3) 0.062(3) 0.001(2) 0.020(2) -0.011(2)
C56 0.045(2) 0.051(2) 0.0394(18) 0.0058(16) 0.0087(15) -0.0021(17)
C1 0.042(2) 0.043(2) 0.0451(19) 0.0031(16) 0.0104(15) 0.0023(16)
C2 0.047(2) 0.0364(19) 0.053(2) 0.0053(16) 0.0065(16) -0.0001(16)
C11 0.066(3) 0.060(3) 0.052(2) -0.004(2) 0.017(2) 0.006(2)
C12 0.096(4) 0.071(3) 0.047(2) -0.007(2) 0.008(2) 0.008(3)
C13 0.101(4) 0.058(3) 0.061(3) -0.013(2) -0.016(3) -0.003(3)
C14 0.060(3) 0.050(2) 0.074(3) -0.004(2) -0.010(2) -0.009(2)
C15 0.084(4) 0.059(3) 0.102(4) 0.022(3) 0.008(3) 0.027(3)
C16 0.090(4) 0.064(3) 0.090(4) 0.030(3) 0.023(3) -0.017(3)
B1 0.061(3) 0.037(2) 0.062(3) -0.004(2) 0.014(2) -0.001(2)
B2 0.056(3) 0.034(2) 0.065(3) 0.007(2) 0.009(2) 0.002(2)
B3 0.052(3) 0.043(2) 0.055(3) 0.006(2) 0.011(2) -0.009(2)
B4 0.049(2) 0.036(2) 0.048(2) -0.0019(18) 0.0073(18) -0.0021(18)
B5 0.048(2) 0.038(2) 0.055(2) 0.0036(19) 0.0184(19) 0.0041(18)
B6 0.050(3) 0.035(2) 0.072(3) 0.004(2) 0.009(2) 0.0105(19)
B7 0.054(3) 0.041(2) 0.050(2) 0.0120(19) 0.0117(19) -0.0026(19)
B8 0.035(2) 0.045(2) 0.049(2) 0.0041(18) 0.0115(17) 0.0034(17)
B9 0.038(2) 0.043(2) 0.044(2) 0.0036(18) 0.0094(17) 0.0028(17)
B10 0.036(2) 0.041(2) 0.059(3) 0.0036(19) 0.0123(18) 0.0001(17)
B11 0.056(3) 0.033(2) 0.059(3) 0.0107(19) 0.001(2) 0.0024(19)

loop_
_atom_type_symbol
_atom_type_description
_atom_type_scat_dispersion_real
_atom_type_scat_dispersion_imag
_atom_type_scat_source
C C 0.0033 0.0016 'International Tables Vol C Tables 4.2.6.8 and 6.1.1.4'
H H 0.0000 0.0000 'International Tables Vol C Tables 4.2.6.8 and 6.1.1.4'
B B 0.0013 0.0007 'International Tables Vol C Tables 4.2.6.8 and 6.1.1.4'
N N 0.0061 0.0033 'International Tables Vol C Tables 4.2.6.8 and 6.1.1.4'
P P 0.1023 0.0942 'International Tables Vol C Tables 4.2.6.8 and 6.1.1.4'

loop_
_geom_angle_atom_site_label_1
_geom_angle_atom_site_label_2
_geom_angle_atom_site_label_3
_geom_angle
B9 N1 C16 122.4(4)
B9 N1 C15 123.7(4)
C16 N1 C15 113.6(4)
P2 N2 P1 141.08(19)
N2 P1 C33 109.22(15)
N2 P1 C21 115.38(15)
C33 P1 C21 106.27(15)
N2 P1 C27 109.63(15)
C33 P1 C27 106.19(16)
C21 P1 C27 109.71(16)
N2 P2 C51 108.25(15)
N2 P2 C45 114.11(15)
C51 P2 C45 107.97(17)
N2 P2 C39 113.53(16)
C51 P2 C39 105.22(16)
C45 P2 C39 107.26(17)
C26 C21 C22 119.4(3)
C26 C21 P1 122.7(3)
C22 C21 P1 117.9(3)
C23 C22 C21 120.7(4)
C22 C23 C24 119.7(4)
C25 C24 C23 120.0(4)
C24 C25 C26 120.6(4)
C21 C26 C25 119.6(4)
C32 C27 C28 119.7(3)
C32 C27 P1 121.9(3)
C28 C27 P1 118.4(3)
C29 C28 C27 120.0(4)
C28 C29 C30 119.9(4)
C31 C30 C29 120.2(4)
C30 C31 C32 120.7(4)
C27 C32 C31 119.4(4)
C38 C33 C34 119.0(3)
C38 C33 P1 121.5(3)
C34 C33 P1 119.3(3)
C35 C34 C33 120.2(3)
C36 C35 C34 120.2(4)
C35 C36 C37 120.2(4)
C36 C37 C38 120.1(4)
C33 C38 C37 120.3(3)
C40 C39 C44 118.6(4)
C40 C39 P2 122.2(3)
C44 C39 P2 119.1(3)
C41 C40 C39 120.7(5)
C42 C41 C40 120.3(5)
C41 C42 C43 120.6(5)
C42 C43 C44 120.1(5)
C39 C44 C43 119.7(4)
C46 C45 C50 119.9(4)
C46 C45 P2 120.2(3)
C50 C45 P2 119.6(3)
C45 C46 C47 119.3(5)
C48 C47 C46 120.5(5)
C47 C48 C49 120.5(5)
C48 C49 C50 120.4(5)
C45 C50 C49 119.4(4)
C56 C51 C52 118.8(3)
C56 C51 P2 121.0(3)
C52 C51 P2 120.2(3)
C53 C52 C51 120.1(4)
C54 C53 C52 120.0(4)
C55 C54 C53 120.4(4)
C54 C55 C56 120.2(4)
C51 C56 C55 120.6(4)
C11 C1 C2 110.5(3)
C11 C1 B7 110.1(3)
C2 C1 B7 131.1(3)
C11 C1 B8 113.0(3)
C2 C1 B8 118.0(3)
B7 C1 B8 67.3(3)
C11 C1 B11 132.6(3)
C2 C1 B11 77.0(2)
B7 C1 B11 55.5(2)
B8 C1 B11 102.0(3)
C1 C2 C14 114.5(3)
C1 C2 B10 105.2(3)
C14 C2 B10 116.0(3)
C12 C11 C1 113.0(4)
C11 C12 C13 110.8(4)
C12 C13 C14 110.3(4)
C13 C14 C2 112.0(4)
B6 B1 B2 60.4(3)
B6 B1 B3 106.6(3)
B2 B1 B3 59.6(3)
B6 B1 B4 107.6(3)
B2 B1 B4 108.3(3)
B3 B1 B4 59.3(3)
B6 B1 B5 60.2(3)
B2 B1 B5 110.4(3)
B3 B1 B5 109.0(3)
B4 B1 B5 61.4(3)
B11 B2 B7 60.8(3)
B11 B2 B3 109.0(3)
B7 B2 B3 60.5(3)
B11 B2 B1 109.4(3)
B7 B2 B1 109.6(3)
B3 B2 B1 60.3(3)
B11 B2 B6 59.6(3)
B7 B2 B6 107.3(3)
B3 B2 B6 106.6(3)
B1 B2 B6 59.8(3)
B4 B3 B2 109.7(3)
B4 B3 B7 111.4(3)
B2 B3 B7 59.6(3)
B4 B3 B1 60.6(3)
B2 B3 B1 60.1(3)
B7 B3 B1 108.7(3)
B4 B3 B8 60.0(2)
B2 B3 B8 108.6(3)
B7 B3 B8 62.3(3)
B1 B3 B8 107.6(3)
B9 B4 B3 118.8(3)
B9 B4 B1 111.4(3)
B3 B4 B1 60.1(3)
B9 B4 B8 66.9(3)
B3 B4 B8 62.1(3)
B1 B4 B8 108.8(3)
B9 B4 B5 58.3(2)
B3 B4 B5 108.1(3)
B1 B4 B5 59.3(3)
B8 B4 B5 107.2(3)
B9 B5 B6 115.5(3)
B9 B5 B1 110.8(3)
B6 B5 B1 59.5(3)
B9 B5 B10 71.4(3)
B6 B5 B10 60.3(3)
B1 B5 B10 112.3(3)
B9 B5 B4 57.7(2)
B6 B5 B4 105.4(3)
B1 B5 B4 59.3(3)
B10 B5 B4 113.3(3)
B11 B6 B1 109.4(4)
B11 B6 B2 59.5(3)
B1 B6 B2 59.8(3)
B11 B6 B5 114.5(3)
B1 B6 B5 60.2(3)
B2 B6 B5 109.9(3)
B11 B6 B10 70.9(3)
B1 B6 B10 113.3(3)
B2 B6 B10 119.0(3)
B5 B6 B10 60.7(3)
C1 B7 B2 122.9(3)
C1 B7 B3 113.2(3)
B2 B7 B3 59.9(3)
C1 B7 B11 73.1(3)
B2 B7 B11 59.6(3)
B3 B7 B11 107.6(3)
C1 B7 B8 56.4(2)
B2 B7 B8 107.4(3)
B3 B7 B8 60.4(2)
B11 B7 B8 106.6(3)
C1 B8 B4 126.3(3)
C1 B8 B3 110.1(3)
B4 B8 B3 57.9(2)
C1 B8 B7 56.3(2)
B4 B8 B7 105.6(3)
B3 B8 B7 57.3(2)
C1 B8 B9 86.8(3)
B4 B8 B9 54.4(2)
B3 B8 B9 104.8(3)
B7 B8 B9 116.5(3)
N1 B9 B4 132.9(4)
N1 B9 B5 131.7(4)
B4 B9 B5 64.0(3)
N1 B9 B8 122.0(3)
B4 B9 B8 58.7(2)
B5 B9 B8 105.3(3)
N1 B9 B10 118.1(3)
B4 B9 B10 106.7(3)
B5 B9 B10 56.4(2)
B8 B9 B10 100.2(3)
C2 B10 B6 126.7(3)
C2 B10 B5 128.4(3)
B6 B10 B5 58.9(3)
C2 B10 B9 78.7(2)
B6 B10 B9 99.6(3)
B5 B10 B9 52.2(2)
C2 B10 B11 75.0(3)
B6 B10 B11 53.4(2)
B5 B10 B11 99.8(3)
B9 B10 B11 103.7(3)
B2 B11 B6 60.9(3)
B2 B11 B7 59.6(3)
B6 B11 B7 107.5(3)
B2 B11 C1 104.4(3)
B6 B11 C1 114.4(3)
B7 B11 C1 51.4(2)
B2 B11 B10 107.7(3)
B6 B11 B10 55.7(2)
B7 B11 B10 111.4(3)
C1 B11 B10 75.2(2)

loop_
_geom_bond_atom_site_label_1
_geom_bond_atom_site_label_2
_geom_bond_distance
N1 B9 1.405(5)
N1 C16 1.445(6)
N1 C15 1.451(6)
N2 P2 1.579(3)
N2 P1 1.595(3)
P1 C33 1.794(3)
P1 C21 1.800(3)
P1 C27 1.809(3)
P2 C51 1.797(3)
P2 C45 1.802(3)
P2 C39 1.806(3)
C21 C26 1.389(5)
C21 C22 1.390(5)
C22 C23 1.381(5)
C23 C24 1.389(6)
C24 C25 1.372(6)
C25 C26 1.391(5)
C27 C32 1.384(5)
C27 C28 1.400(5)
C28 C29 1.380(5)
C29 C30 1.380(7)
C30 C31 1.376(7)
C31 C32 1.385(5)
C33 C38 1.385(5)
C33 C34 1.391(5)
C34 C35 1.389(5)
C35 C36 1.366(6)
C36 C37 1.378(6)
C37 C38 1.386(5)
C39 C40 1.387(5)
C39 C44 1.391(5)
C40 C41 1.384(6)
C41 C42 1.352(8)
C42 C43 1.369(8)
C43 C44 1.399(6)
C45 C46 1.381(6)
C45 C50 1.384(5)
C46 C47 1.396(6)
C47 C48 1.355(8)
C48 C49 1.361(8)
C49 C50 1.391(6)
C51 C56 1.382(5)
C51 C52 1.401(5)
C52 C53 1.386(6)
C53 C54 1.377(7)
C54 C55 1.368(6)
C55 C56 1.385(5)
C1 C11 1.521(5)
C1 C2 1.535(5)
C1 B7 1.682(6)
C1 B8 1.683(6)
C1 B11 2.059(6)
C2 C14 1.542(6)
C2 B10 1.631(6)
C11 C12 1.513(6)
C12 C13 1.517(7)
C13 C14 1.518(7)
B1 B6 1.768(7)
B1 B2 1.769(7)
B1 B3 1.772(7)
B1 B4 1.780(7)
B1 B5 1.781(6)
B2 B11 1.753(7)
B2 B7 1.754(7)
B2 B3 1.760(7)
B2 B6 1.779(7)
B3 B4 1.756(6)
B3 B7 1.771(7)
B3 B8 1.831(7)
B4 B9 1.708(6)
B4 B8 1.795(6)
B4 B5 1.817(6)
B5 B9 1.721(6)
B5 B6 1.781(7)
B5 B10 1.814(7)
B6 B11 1.755(7)
B6 B10 1.807(6)
B7 B11 1.774(7)
B7 B8 1.864(6)
B8 B9 1.932(6)
B9 B10 2.063(6)
B10 B11 2.066(6)
